data_2104004
loop_
_publ_author_name
'Blockhuys, Frank'
'Vande Velde, Christophe M. L.'
'Maes, Stefan T.'
'Peten, Carl'
'Geise, Herman J.'
'Van Alsenoy, Christian'
'Lenstra, Albert T. H.'

_publ_section_title
;
 Molecular and crystal properties of
 <i>E</i>-1,2-bis(3-methoxy-2-thienyl)ethene: static disorder in the
 crystal
;
_journal_issue 6
_journal_name_full 'Acta Crystallographica Section B'
_journal_page_first 770
_journal_page_last 778
_journal_paper_doi 10.1107/S0108768103021013
_journal_volume 59
_journal_year 2003
_chemical_formula_moiety 'C12 H12 O2 S2'
_chemical_formula_sum 'C12 H12 O2 S2'
_chemical_formula_weight 252.34
_chemical_melting_point 395.1(10)
_chemical_name_common BMTE
_chemical_name_systematic
;
E-1,2-bis(3-methoxy-2-thienyl)ethene
;
_space_group_IT_number 61
_symmetry_cell_setting orthorhombic
_symmetry_space_group_name_Hall '-P 2ac 2ab'
_symmetry_space_group_name_H-M 'P b c a'
_atom_sites_solution_hydrogens geom
_atom_sites_solution_primary direct
_atom_sites_solution_secondary difmap
_audit_creation_method SHELXL-97
_cell_angle_alpha 90.000(2)
_cell_angle_beta 90.000(2)
_cell_angle_gamma 90.000(2)
_cell_formula_units_Z 4
_cell_length_a 7.8190(10)
_cell_length_b 11.6270(10)
_cell_length_c 13.2060(10)
_cell_measurement_reflns_used 25
_cell_measurement_temperature 173(2)
_cell_measurement_theta_max 21
_cell_measurement_theta_min 11
_cell_volume 1200.6(2)
_computing_cell_refinement 'CAD4 Express (Enraf Nonius, 1994)'
_computing_data_collection 'CAD4 Express (Enraf Nonius, 1994)'
_computing_data_reduction 'XCAD4 (Harms & Wocadlo, 1995)'
_computing_molecular_graphics 'PLATON (Spek, 2003)'
_computing_structure_refinement 'SHELXL-97 (Sheldrick, 1997)'
_computing_structure_solution 'MolEN (Fair, 1990)'
_diffrn_ambient_temperature 173(2)
_diffrn_measured_fraction_theta_full 0.971
_diffrn_measured_fraction_theta_max 0.971
_diffrn_measurement_device_type 'Enraf-Nonius CAD4'
_diffrn_measurement_method 'non-profiled \w/2\q scans'
_diffrn_radiation_monochromator graphite
_diffrn_radiation_source 'fine-focus sealed tube'
_diffrn_radiation_type MoK\a
_diffrn_radiation_wavelength 0.71073
_diffrn_reflns_av_R_equivalents 0.0000
_diffrn_reflns_av_sigmaI/netI 0.0287
_diffrn_reflns_limit_h_max 13
_diffrn_reflns_limit_h_min 0
_diffrn_reflns_limit_k_max 23
_diffrn_reflns_limit_k_min 0
_diffrn_reflns_limit_l_max 26
_diffrn_reflns_limit_l_min 0
_diffrn_reflns_number 4795
_diffrn_reflns_theta_full 44.92
_diffrn_reflns_theta_max 44.92
_diffrn_reflns_theta_min 3.09
_diffrn_standards_decay_% 3
_diffrn_standards_interval_time 120
_diffrn_standards_number 3
_exptl_absorpt_coefficient_mu 0.425
_exptl_absorpt_correction_type none
_exptl_crystal_colour red-brown
_exptl_crystal_density_diffrn 1.396
_exptl_crystal_density_method 'not measured'
_exptl_crystal_description octahedral
_exptl_crystal_F_000 528
_exptl_crystal_size_max 0.3
_exptl_crystal_size_mid 0.3
_exptl_crystal_size_min 0.3
_refine_diff_density_max 0.590
_refine_diff_density_min -0.541
_refine_ls_extinction_method none
_refine_ls_goodness_of_fit_ref 1.023
_refine_ls_hydrogen_treatment mixed
_refine_ls_matrix_type full
_refine_ls_number_parameters 123
_refine_ls_number_reflns 4795
_refine_ls_number_restraints 19
_refine_ls_restrained_S_all 1.023
_refine_ls_R_factor_all 0.1157
_refine_ls_R_factor_gt 0.0532
_refine_ls_shift/su_max 0.001
_refine_ls_shift/su_mean 0.000
_refine_ls_structure_factor_coef Fsqd
_refine_ls_weighting_details 'calc w=1/[\s^2^(Fo^2^)+(0.1114P)^2^+0.0829P] where P=(Fo^2^+2Fc^2^)/3'
_refine_ls_weighting_scheme calc
_refine_ls_wR_factor_gt 0.1647
_refine_ls_wR_factor_ref 0.2049
_reflns_number_gt 2632
_reflns_number_total 4795
_reflns_threshold_expression >2sigma(I)
_cod_data_source_file bm5001.cif
_cod_data_source_block bith173dis
_cod_depositor_comments
;
The following automatic conversions were performed:

'_chemical_melting_point' value '121-123\%C' was changed to
'395.1(10)' - it was converted from degrees Celsius(C) to Kelvins(K),
the average value was taken and precision was estimated.

Automatic conversion script
Id: cif_fix_values 1646 2011-03-28 12:23:43Z adriana 
;
_cod_original_sg_symbol_H-M Pbca
_cod_database_code 2104004

loop_
_symmetry_equiv_pos_as_xyz
'x, y, z'
'-x+1/2, -y, z+1/2'
'-x, y+1/2, -z+1/2'
'x+1/2, -y+1/2, -z'
'-x, -y, -z'
'x-1/2, y, -z-1/2'
'x, -y-1/2, z-1/2'
'-x-1/2, y-1/2, z'

loop_
_atom_site_label
_atom_site_fract_x
_atom_site_fract_y
_atom_site_fract_z
_atom_site_U_iso_or_equiv
_atom_site_adp_type
_atom_site_calc_flag
_atom_site_refinement_flags
_atom_site_occupancy
_atom_site_disorder_assembly
_atom_site_disorder_group
_atom_site_type_symbol
S1 0.66887(7) 0.21806(4) 0.44457(3) 0.03787(12) Uani d PD 0.9829(18) A 1 S
C5 0.7287(2) 0.27049(12) 0.32818(14) 0.0386(3) Uani d PD 0.9829(18) A 1 C
C4 0.6909(2) 0.19666(11) 0.25173(11) 0.0323(2) Uani d PD 0.9829(18) A 1 C
C3 0.61077(15) 0.09511(9) 0.28845(9) 0.0269(2) Uani d PD 0.9829(18) A 1 C
C2 0.58854(14) 0.09269(9) 0.39210(9) 0.02632(19) Uani d PD 0.9829(18) A 1 C
C6 0.50984(15) 0.00152(10) 0.44933(8) 0.0269(2) Uani d PD 0.9829(18) . 1 C
O8 0.55815(16) 0.00374(9) 0.23305(8) 0.0397(3) Uani d PD 0.9829(18) A 1 O
C9 0.5583(2) 0.01786(14) 0.12578(10) 0.0382(3) Uani d PD 0.9829(18) A 1 C
H1C5 0.792(3) 0.3437(17) 0.3233(16) 0.045(5) Uiso d P 0.9829(18) A 1 H
H1C4 0.708(3) 0.2142(16) 0.1847(18) 0.038(5) Uiso d P 0.9829(18) A 1 H
H1C6 0.472(2) -0.0611(16) 0.4112(17) 0.038(5) Uiso d P 0.9829(18) A 1 H
H1C9 0.670(2) 0.0339(17) 0.1017(18) 0.040(5) Uiso d P 0.9829(18) A 1 H
H2C9 0.474(3) 0.079(2) 0.101(2) 0.063(7) Uiso d P 0.9829(18) A 1 H
H3C9 0.522(3) -0.0565(19) 0.097(2) 0.052(6) Uiso d P 0.9829(18) A 1 H
S21 0.703(4) 0.248(2) 0.4419(19) 0.03787(12) Uani d PD 0.0171(18) A 2 S
C25 0.764(14) 0.253(7) 0.317(3) 0.0386(3) Uani d PD 0.0171(18) A 2 C
H25 0.8441 0.3043 0.2916 0.046 Uiso calc PR 0.0171(18) A 2 H
C24 0.683(14) 0.174(6) 0.259(3) 0.0323(2) Uani d PD 0.0171(18) A 2 C
H24 0.6856 0.1721 0.1886 0.039 Uiso calc PR 0.0171(18) A 2 H
C23 0.593(9) 0.093(4) 0.321(3) 0.0269(2) Uani d PD 0.0171(18) A 2 C
C22 0.593(8) 0.119(4) 0.422(2) 0.02632(19) Uani d PD 0.0171(18) A 2 C
C26 0.541(4) 0.044(4) 0.504(3) 0.0269(2) Uani d PD 0.0171(18) . 2 C
H26 0.5735 0.0653 0.5689 0.032 Uiso calc PR 0.0171(18) A 2 H
O28 0.537(9) -0.005(4) 0.276(3) 0.0397(3) Uani d PD 0.0171(18) A 2 O
C29 0.563(12) -0.009(7) 0.168(4) 0.0382(3) Uani d PD 0.0171(18) A 2 C
H29A 0.5173 -0.0797 0.1416 0.057 Uiso calc PR 0.0171(18) A 2 H
H29B 0.6829 -0.0048 0.1533 0.057 Uiso calc PR 0.0171(18) A 2 H
H29C 0.5053 0.0547 0.1366 0.057 Uiso calc PR 0.0171(18) A 2 H

loop_
_atom_site_aniso_label
_atom_site_aniso_U_11
_atom_site_aniso_U_22
_atom_site_aniso_U_33
_atom_site_aniso_U_12
_atom_site_aniso_U_13
_atom_site_aniso_U_23
S1 0.0502(2) 0.02854(18) 0.03487(18) -0.00500(14) 0.00488(14) -0.00517(12)
C5 0.0448(8) 0.0278(6) 0.0431(7) -0.0055(5) 0.0047(6) 0.0029(5)
C4 0.0366(6) 0.0276(5) 0.0328(5) -0.0013(5) 0.0020(4) 0.0081(4)
C3 0.0301(5) 0.0244(4) 0.0260(4) 0.0006(4) -0.0016(4) 0.0042(3)
C2 0.0279(4) 0.0239(4) 0.0271(4) 0.0022(4) 0.0012(4) 0.0014(3)
C6 0.0271(4) 0.0252(4) 0.0284(4) 0.0012(3) 0.0014(4) 0.0024(3)
O8 0.0629(7) 0.0312(4) 0.0249(4) -0.0100(4) -0.0065(4) 0.0030(3)
C9 0.0428(7) 0.0468(7) 0.0251(5) -0.0037(6) 0.0017(5) -0.0009(5)
S21 0.0502(2) 0.02854(18) 0.03487(18) -0.00500(14) 0.00488(14) -0.00517(12)
C25 0.0448(8) 0.0278(6) 0.0431(7) -0.0055(5) 0.0047(6) 0.0029(5)
C24 0.0366(6) 0.0276(5) 0.0328(5) -0.0013(5) 0.0020(4) 0.0081(4)
C23 0.0301(5) 0.0244(4) 0.0260(4) 0.0006(4) -0.0016(4) 0.0042(3)
C22 0.0279(4) 0.0239(4) 0.0271(4) 0.0022(4) 0.0012(4) 0.0014(3)
C26 0.0271(4) 0.0252(4) 0.0284(4) 0.0012(3) 0.0014(4) 0.0024(3)
O28 0.0629(7) 0.0312(4) 0.0249(4) -0.0100(4) -0.0065(4) 0.0030(3)
C29 0.0428(7) 0.0468(7) 0.0251(5) -0.0037(6) 0.0017(5) -0.0009(5)

loop_
_atom_type_symbol
_atom_type_description
_atom_type_scat_dispersion_real
_atom_type_scat_dispersion_imag
_atom_type_scat_source
C C 0.0033 0.0016 'International Tables Vol C Tables 4.2.6.8 and 6.1.1.4'
H H 0.0000 0.0000 'International Tables Vol C Tables 4.2.6.8 and 6.1.1.4'
O O 0.0106 0.0060 'International Tables Vol C Tables 4.2.6.8 and 6.1.1.4'
S S 0.1246 0.1234 'International Tables Vol C Tables 4.2.6.8 and 6.1.1.4'

loop_
_geom_angle_atom_site_label_1
_geom_angle_atom_site_label_2
_geom_angle_atom_site_label_3
_geom_angle_site_symmetry_1
_geom_angle
C5 S1 C2 . 92.26(6)
C4 C5 S1 . 112.42(10)
C5 C4 C3 . 111.55(12)
O8 C3 C2 . 118.79(10)
O8 C3 C4 . 126.95(11)
C2 C3 C4 . 114.25(11)
C3 C2 C6 . 126.11(11)
C3 C2 S1 . 109.51(8)
C6 C2 S1 . 124.37(9)
C6 C6 C2 5_656 126.11(14)
C3 O8 C9 . 116.50(10)
C22 S21 C25 . 91.0(13)
C24 C25 S21 . 113(2)
C25 C24 C23 . 110(2)
C22 C23 O28 . 128(2)
C22 C23 C24 . 114.5(18)
O28 C23 C24 . 117(2)
C23 C22 C26 . 126(2)
C23 C22 S21 . 109.9(15)
C26 C22 S21 . 123(2)
C26 C26 C22 5_656 127(4)
C23 O28 C29 . 115(3)

loop_
_geom_bond_atom_site_label_1
_geom_bond_atom_site_label_2
_geom_bond_site_symmetry_2
_geom_bond_distance
S1 C5 . 1.7185(17)
S1 C2 . 1.7319(12)
C5 C4 . 1.358(2)
C4 C3 . 1.4220(17)
C3 O8 . 1.3539(15)
C3 C2 . 1.3801(16)
C2 C6 . 1.4399(15)
C6 C6 5_656 1.348(2)
O8 C9 . 1.4262(16)
S21 C22 . 1.745(18)
S21 C25 . 1.722(19)
C25 C24 . 1.350(19)
C24 C23 . 1.432(18)
C23 C22 . 1.360(17)
C23 O28 . 1.359(18)
C22 C26 . 1.453(18)
C26 C26 5_656 1.21(7)
O28 C29 . 1.44(2)
